data_2217261
loop_
_publ_author_name
'Qiang Wang'
'Da-Qi Wang'

_publ_section_title Bis(acetato-\k^2^<i>O</i>,<i>O</i>')bis(2-aminopyridine-\k<i>N</i>)nickel(II)
_journal_coeditor_code RK2064
_journal_issue 1
_journal_name_full 'Acta Crystallographica Section E'
_journal_page_first m194
_journal_page_last m194
_journal_paper_doi 10.1107/S1600536807066226
_journal_volume 64
_journal_year 2008
_chemical_formula_iupac '[Ni (C2 H3 O2)2 (C5 H6 N2)2]'
_chemical_formula_moiety 'C14 H18 N4 Ni O4'
_chemical_formula_sum 'C14 H18 N4 Ni O4'
_chemical_formula_weight 365.01
_chemical_name_systematic
;
Bis(acetato-\k^2^<i>O</i>,<i>O'</i>)bis(2-aminopyridine-\k<i>N</i>)nickel(II)
;
_space_group_IT_number 61
_symmetry_cell_setting orthorhombic
_symmetry_space_group_name_Hall '-P 2ac 2ab'
_symmetry_space_group_name_H-M 'P b c a'
_atom_sites_solution_hydrogens geom
_atom_sites_solution_primary direct
_atom_sites_solution_secondary difmap
_audit_creation_method SHELXL97
_cell_angle_alpha 90.00
_cell_angle_beta 90.00
_cell_angle_gamma 90.00
_cell_formula_units_Z 8
_cell_length_a 14.281(4)
_cell_length_b 14.989(5)
_cell_length_c 15.241(5)
_cell_measurement_reflns_used 4718
_cell_measurement_temperature 298(2)
_cell_measurement_theta_max 27.649
_cell_measurement_theta_min 2.379
_cell_volume 3262.5(18)
_computing_cell_refinement 'SAINT (Siemens, 1996)'
_computing_data_collection 'SMART (Siemens, 1996)'
_computing_data_reduction 'SAINT (Siemens, 1996)'
_computing_molecular_graphics 'SHELXTL (Sheldrick, 1997b)'
_computing_publication_material 'SHELXTL (Sheldrick, 1997b)'
_computing_structure_refinement 'SHELXL97 (Sheldrick, 1997a)'
_computing_structure_solution 'SHELXS97 (Sheldrick, 1997a)'
_diffrn_ambient_temperature 298(2)
_diffrn_measured_fraction_theta_full 0.999
_diffrn_measured_fraction_theta_max 0.999
_diffrn_measurement_device_type 'Siemens SMART CCD area--detector'
_diffrn_measurement_method '\f-- and \w--scans'
_diffrn_radiation_monochromator graphite
_diffrn_radiation_source 'fine--focus sealed tube'
_diffrn_radiation_type MoK\a
_diffrn_radiation_wavelength 0.71073
_diffrn_reflns_av_R_equivalents 0.0390
_diffrn_reflns_av_sigmaI/netI 0.0261
_diffrn_reflns_limit_h_max 16
_diffrn_reflns_limit_h_min -16
_diffrn_reflns_limit_k_max 17
_diffrn_reflns_limit_k_min -17
_diffrn_reflns_limit_l_max 18
_diffrn_reflns_limit_l_min -14
_diffrn_reflns_number 15953
_diffrn_reflns_theta_full 25.01
_diffrn_reflns_theta_max 25.01
_diffrn_reflns_theta_min 2.38
_diffrn_standards_number 0
_exptl_absorpt_coefficient_mu 1.214
_exptl_absorpt_correction_T_max 0.7122
_exptl_absorpt_correction_T_min 0.5934
_exptl_absorpt_correction_type multi-scan
_exptl_absorpt_process_details '(SADABS; Sheldrick, 1996)'
_exptl_crystal_colour green
_exptl_crystal_density_diffrn 1.486
_exptl_crystal_density_method 'not measured'
_exptl_crystal_description block
_exptl_crystal_F_000 1520
_exptl_crystal_size_max 0.48
_exptl_crystal_size_mid 0.36
_exptl_crystal_size_min 0.30
_refine_diff_density_max 0.383
_refine_diff_density_min -0.248
_refine_ls_extinction_method none
_refine_ls_goodness_of_fit_ref 0.953
_refine_ls_hydrogen_treatment constr
_refine_ls_matrix_type full
_refine_ls_number_parameters 202
_refine_ls_number_reflns 2875
_refine_ls_number_restraints 1
_refine_ls_restrained_S_all 0.953
_refine_ls_R_factor_all 0.0516
_refine_ls_R_factor_gt 0.0313
_refine_ls_shift/su_max 0.001
_refine_ls_shift/su_mean 0.000
_refine_ls_structure_factor_coef Fsqd
_refine_ls_weighting_details 'calc w=1/[\s^2^(Fo^2^)+(0.0390P)^2^+4.6901P] where P=(Fo^2^+2Fc^2^)/3'
_refine_ls_weighting_scheme calc
_refine_ls_wR_factor_gt 0.0747
_refine_ls_wR_factor_ref 0.0929
_reflns_number_gt 2173
_reflns_number_total 2875
_reflns_threshold_expression I>2\s(I)
_cod_data_source_file rk2064.cif
_cod_data_source_block I
_cod_depositor_comments
;
The following automatic conversions were performed:
'_symmetry_cell_setting' value 'Orthorhombic' changed to 'orthorhombic'
according to '/home/saulius/struct/CIF-dictionaries/cif_core.dic'
dictionary named 'cif_core.dic' version 2.4.1 from 2010-06-29.

Automatic conversion script
Id: cif_fix_enum 1527 2010-12-29 10:47:43Z saulius 

The following automatic conversions were performed:

'_symmetry_cell_setting' value 'Orthorhombic' changed to
'orthorhombic' according to
/home/saulius/struct/CIF-dictionaries/cif_core.dic dictionary named
'cif_core.dic' version 2.4.1 from 2010-06-29.

Automatic conversion script
Id: cif_fix_values 1715 2011-07-08 13:25:40Z adriana 
;
_cod_database_code 2217261
_cod_database_fobs_code 2217261

loop_
_symmetry_equiv_pos_as_xyz
'x, y, z'
'-x+1/2, -y, z+1/2'
'-x, y+1/2, -z+1/2'
'x+1/2, -y+1/2, -z'
'-x, -y, -z'
'x-1/2, y, -z-1/2'
'x, -y-1/2, z-1/2'
'-x-1/2, y-1/2, z'

loop_
_atom_site_type_symbol
_atom_site_label
_atom_site_fract_x
_atom_site_fract_y
_atom_site_fract_z
_atom_site_U_iso_or_equiv
_atom_site_adp_type
_atom_site_calc_flag
_atom_site_refinement_flags
_atom_site_occupancy
Ni Ni1 0.65501(2) 0.18431(2) 0.30692(2) 0.03492(14) Uani d . 1
N N1 0.74523(16) 0.17626(15) 0.41287(15) 0.0353(6) Uani d . 1
N N2 0.88178(18) 0.17679(18) 0.33118(18) 0.0475(7) Uani d . 1
H H2A 0.8485 0.1789 0.2842 0.057 Uiso calc R 1
H H2B 0.9419 0.1759 0.3277 0.057 Uiso calc R 1
N N3 0.58868(17) 0.06682(16) 0.34427(17) 0.0405(6) Uani d . 1
N N4 0.44625(19) 0.1315(2) 0.3738(2) 0.0654(9) Uani d . 1
H H4A 0.4703 0.1828 0.3626 0.079 Uiso calc R 1
H H4B 0.3884 0.1274 0.3889 0.079 Uiso calc R 1
O O1 0.73266(14) 0.12566(15) 0.20530(14) 0.0469(5) Uani d . 1
O O2 0.59071(15) 0.17241(14) 0.17892(14) 0.0470(5) Uani d U 1
O O3 0.68659(16) 0.32137(14) 0.28166(15) 0.0484(6) Uani d . 1
O O4 0.56826(15) 0.28132(14) 0.36282(15) 0.0472(5) Uani d . 1
C C1 0.6643(2) 0.1341(2) 0.1533(2) 0.0470(5) Uani d U 1
C C2 0.6716(3) 0.0967(3) 0.0625(3) 0.0723(12) Uani d . 1
H H2C 0.6547 0.0348 0.0632 0.108 Uiso calc R 1
H H2D 0.7348 0.1029 0.0418 0.108 Uiso calc R 1
H H2E 0.6301 0.1286 0.0241 0.108 Uiso calc R 1
C C3 0.6159(2) 0.3419(2) 0.3261(2) 0.0445(8) Uani d . 1
C C4 0.5880(3) 0.4383(2) 0.3375(3) 0.0667(11) Uani d . 1
H H4C 0.6084 0.4591 0.3939 0.100 Uiso calc R 1
H H4D 0.5212 0.4435 0.3334 0.100 Uiso calc R 1
H H4E 0.6167 0.4736 0.2924 0.100 Uiso calc R 1
C C5 0.83976(19) 0.17483(18) 0.4102(2) 0.0364(7) Uani d . 1
C C6 0.8921(2) 0.1720(2) 0.4878(2) 0.0500(8) Uani d . 1
H H6 0.9572 0.1724 0.4854 0.060 Uiso calc R 1
C C7 0.8480(3) 0.1687(2) 0.5667(2) 0.0541(9) Uani d . 1
H H7 0.8826 0.1663 0.6184 0.065 Uiso calc R 1
C C8 0.7511(3) 0.1690(2) 0.5695(2) 0.0526(9) Uani d . 1
H H8 0.7193 0.1665 0.6227 0.063 Uiso calc R 1
C C9 0.7040(2) 0.1731(2) 0.4926(2) 0.0458(8) Uani d . 1
H H9 0.6389 0.1738 0.4947 0.055 Uiso calc R 1
C C10 0.4988(2) 0.0580(2) 0.3679(2) 0.0416(7) Uani d . 1
C C11 0.4604(3) -0.0261(2) 0.3863(3) 0.0609(10) Uani d . 1
H H11 0.3981 -0.0312 0.4033 0.073 Uiso calc R 1
C C12 0.5143(3) -0.0994(3) 0.3793(3) 0.0698(11) Uani d . 1
H H12 0.4891 -0.1553 0.3910 0.084 Uiso calc R 1
C C13 0.6068(3) -0.0916(3) 0.3546(3) 0.0719(12) Uani d . 1
H H13 0.6451 -0.1415 0.3497 0.086 Uiso calc R 1
C C14 0.6401(2) -0.0087(2) 0.3377(3) 0.0608(10) Uani d . 1
H H14 0.7023 -0.0034 0.3206 0.073 Uiso calc R 1

loop_
_atom_site_aniso_label
_atom_site_aniso_U_11
_atom_site_aniso_U_22
_atom_site_aniso_U_33
_atom_site_aniso_U_12
_atom_site_aniso_U_13
_atom_site_aniso_U_23
Ni1 0.0245(2) 0.0418(2) 0.0384(2) -0.00038(16) 0.00112(16) -0.00062(17)
N1 0.0281(12) 0.0422(14) 0.0355(13) -0.0029(10) 0.0029(10) -0.0001(11)
N2 0.0247(13) 0.0668(19) 0.0508(17) -0.0029(12) 0.0040(12) -0.0038(14)
N3 0.0295(13) 0.0412(14) 0.0508(15) -0.0025(11) 0.0000(12) 0.0003(12)
N4 0.0373(16) 0.0581(18) 0.101(3) 0.0006(14) 0.0157(17) 0.0063(18)
O1 0.0317(11) 0.0616(14) 0.0475(13) 0.0035(10) -0.0040(10) -0.0073(11)
O2 0.0348(10) 0.0558(11) 0.0503(11) 0.0000(8) -0.0056(8) -0.0050(9)
O3 0.0461(13) 0.0532(13) 0.0457(13) -0.0089(11) 0.0034(11) 0.0038(10)
O4 0.0402(12) 0.0437(12) 0.0577(14) 0.0018(10) 0.0092(11) 0.0022(11)
C1 0.0348(10) 0.0558(11) 0.0503(11) 0.0000(8) -0.0056(8) -0.0050(9)
C2 0.078(3) 0.086(3) 0.053(2) 0.013(2) -0.012(2) -0.023(2)
C3 0.0465(19) 0.0452(18) 0.0419(18) 0.0012(15) -0.0081(16) 0.0012(15)
C4 0.091(3) 0.0416(19) 0.067(2) 0.008(2) -0.005(2) 0.0021(18)
C5 0.0308(15) 0.0315(15) 0.0468(18) -0.0041(12) 0.0014(14) -0.0025(13)
C6 0.0346(18) 0.056(2) 0.059(2) -0.0048(15) -0.0110(16) -0.0002(17)
C7 0.059(2) 0.056(2) 0.047(2) -0.0094(17) -0.0172(18) 0.0030(16)
C8 0.061(2) 0.059(2) 0.0378(18) -0.0087(17) 0.0031(17) 0.0000(16)
C9 0.0367(17) 0.059(2) 0.0412(18) -0.0040(15) 0.0053(15) -0.0003(15)
C10 0.0330(16) 0.0505(18) 0.0414(17) -0.0034(14) 0.0036(14) -0.0015(15)
C11 0.045(2) 0.063(2) 0.075(3) -0.0148(18) 0.0148(19) 0.003(2)
C12 0.076(3) 0.048(2) 0.085(3) -0.014(2) 0.014(2) 0.005(2)
C13 0.071(3) 0.044(2) 0.101(3) 0.0033(19) 0.013(2) 0.008(2)
C14 0.043(2) 0.048(2) 0.092(3) 0.0030(16) 0.0131(19) 0.011(2)

loop_
_atom_type_symbol
_atom_type_description
_atom_type_scat_dispersion_real
_atom_type_scat_dispersion_imag
_atom_type_scat_source
C C 0.0033 0.0016 'International Tables Vol C Tables 4.2.6.8 and 6.1.1.4'
H H 0.0000 0.0000 'International Tables Vol C Tables 4.2.6.8 and 6.1.1.4'
N N 0.0061 0.0033 'International Tables Vol C Tables 4.2.6.8 and 6.1.1.4'
O O 0.0106 0.0060 'International Tables Vol C Tables 4.2.6.8 and 6.1.1.4'
Ni Ni 0.3393 1.1124 'International Tables Vol C Tables 4.2.6.8 and 6.1.1.4'

loop_
_geom_angle_atom_site_label_1
_geom_angle_atom_site_label_2
_geom_angle_atom_site_label_3
_geom_angle
N1 Ni1 N3 91.18(10)
N1 Ni1 O4 95.25(9)
N3 Ni1 O4 101.98(9)
N1 Ni1 O1 102.86(9)
N3 Ni1 O1 95.05(10)
O4 Ni1 O1 154.83(9)
N1 Ni1 O3 93.74(9)
N3 Ni1 O3 163.58(9)
O4 Ni1 O3 61.99(9)
O1 Ni1 O3 99.10(9)
N1 Ni1 O2 164.38(9)
N3 Ni1 O2 89.06(9)
O4 Ni1 O2 99.98(9)
O1 Ni1 O2 61.58(8)
O3 Ni1 O2 90.37(8)
C9 N1 C5 117.5(3)
C9 N1 Ni1 115.6(2)
C5 N1 Ni1 126.8(2)
C5 N2 H2A 120.0
C5 N2 H2B 120.0
H2A N2 H2B 120.0
C10 N3 C14 117.2(3)
C10 N3 Ni1 126.4(2)
C14 N3 Ni1 116.2(2)
C10 N4 H4A 120.0
C10 N4 H4B 120.0
H4A N4 H4B 120.0
C1 O1 Ni1 90.71(19)
C1 O2 Ni1 87.88(19)
C3 O3 Ni1 88.18(19)
C3 O4 Ni1 90.01(19)
O2 C1 O1 119.7(3)
O2 C1 C2 121.1(3)
O1 C1 C2 119.2(3)
C1 C2 H2C 109.5
C1 C2 H2D 109.5
H2C C2 H2D 109.5
C1 C2 H2E 109.5
H2C C2 H2E 109.5
H2D C2 H2E 109.5
O3 C3 O4 119.7(3)
O3 C3 C4 120.6(3)
O4 C3 C4 119.7(3)
C3 C4 H4C 109.5
C3 C4 H4D 109.5
H4C C4 H4D 109.5
C3 C4 H4E 109.5
H4C C4 H4E 109.5
H4D C4 H4E 109.5
N2 C5 N1 118.2(3)
N2 C5 C6 121.3(3)
N1 C5 C6 120.6(3)
C7 C6 C5 120.1(3)
C7 C6 H6 119.9
C5 C6 H6 119.9
C6 C7 C8 119.4(3)
C6 C7 H7 120.3
C8 C7 H7 120.3
C9 C8 C7 118.1(3)
C9 C8 H8 121.0
C7 C8 H8 121.0
N1 C9 C8 124.3(3)
N1 C9 H9 117.8
C8 C9 H9 117.8
N4 C10 N3 118.4(3)
N4 C10 C11 120.5(3)
N3 C10 C11 121.1(3)
C12 C11 C10 119.6(3)
C12 C11 H11 120.2
C10 C11 H11 120.2
C11 C12 C13 120.0(4)
C11 C12 H12 120.0
C13 C12 H12 120.0
C14 C13 C12 117.8(4)
C14 C13 H13 121.1
C12 C13 H13 121.1
C13 C14 N3 124.3(3)
C13 C14 H14 117.9
N3 C14 H14 117.9

loop_
_geom_bond_atom_site_label_1
_geom_bond_atom_site_label_2
_geom_bond_distance
Ni1 N1 2.069(2)
Ni1 N3 2.079(2)
Ni1 O4 2.092(2)
Ni1 O1 2.098(2)
Ni1 O3 2.138(2)
Ni1 O2 2.164(2)
N1 C9 1.351(4)
N1 C5 1.351(4)
N2 C5 1.346(4)
N2 H2A 0.8600
N2 H2B 0.8600
N3 C10 1.339(4)
N3 C14 1.353(4)
N4 C10 1.336(4)
N4 H4A 0.8600
N4 H4B 0.8600
O1 C1 1.264(4)
O2 C1 1.259(4)
O3 C3 1.254(4)
O4 C3 1.264(4)
C1 C2 1.497(5)
C2 H2C 0.9600
C2 H2D 0.9600
C2 H2E 0.9600
C3 C4 1.509(5)
C4 H4C 0.9600
C4 H4D 0.9600
C4 H4E 0.9600
C5 C6 1.400(4)
C6 C7 1.358(5)
C6 H6 0.9300
C7 C8 1.384(5)
C7 H7 0.9300
C8 C9 1.354(5)
C8 H8 0.9300
C9 H9 0.9300
C10 C11 1.403(5)
C11 C12 1.345(5)
C11 H11 0.9300
C12 C13 1.379(6)
C12 H12 0.9300
C13 C14 1.354(5)
C13 H13 0.9300
C14 H14 0.9300

loop_
_geom_hbond_atom_site_label_D
_geom_hbond_atom_site_label_H
_geom_hbond_atom_site_label_A
_geom_hbond_site_symmetry_A
_geom_hbond_distance_DH
_geom_hbond_distance_HA
_geom_hbond_distance_DA
_geom_hbond_angle_DHA
N2 H2B O2 6_656 0.86 2.13 2.988(3) 179.0
N2 H2A O1 . 0.86 2.20 2.967(3) 149.2
N4 H4A O4 . 0.86 2.03 2.848(4) 157.5
